data_7245922
loop_
_publ_author_name
'Li, Yun-Lan'
'Huang, Zhong-Ming'
'Wang, Hai-Ling'
'Zhu, Zhong-Hong'
'Liang, Fu-Pei'
'Zou, Hua-Hong'

_publ_section_title
;
 Double butterfly-shaped octanuclear dysprosium clusters: structure,
 magnetism and assembly mechanism
;
_journal_issue 2
_journal_name_full CrystEngComm
_journal_page_first 225
_journal_page_last 232
_journal_paper_doi 10.1039/D2CE01506D
_journal_volume 25
_journal_year 2023
_chemical_formula_sum 'C78 H134 Dy8 N20 O46'
_chemical_formula_weight 3388.04
_space_group_crystal_system triclinic
_space_group_IT_number 2
_space_group_name_Hall '-P 1'
_space_group_name_H-M_alt 'P -1'
_atom_sites_solution_hydrogens mixed
_audit_creation_method SHELXL-2014/7
_audit_update_record
;
2022-11-04 deposited with the CCDC.	2022-11-28 downloaded from the CCDC.
;
_cell_angle_alpha 71.4304(13)
_cell_angle_beta 81.7596(16)
_cell_angle_gamma 84.3800(14)
_cell_formula_units_Z 1
_cell_length_a 10.7519(2)
_cell_length_b 15.0363(2)
_cell_length_c 17.3580(3)
_cell_measurement_reflns_used 13592
_cell_measurement_temperature 293(2)
_cell_measurement_theta_max 74.8730
_cell_measurement_theta_min 3.0600
_cell_volume 2628.59(8)
_computing_structure_refinement 'SHELXL-2014/7 (Sheldrick, 2014)'
_diffrn_ambient_temperature 293(2)
_diffrn_measured_fraction_theta_full 0.998
_diffrn_measured_fraction_theta_max 0.967
_diffrn_measurement_device_type 'XtaLAB Synergy, Dualflex, HyPix'
_diffrn_radiation_type CuK\a
_diffrn_radiation_wavelength 1.54184
_diffrn_reflns_av_R_equivalents 0.0770
_diffrn_reflns_av_unetI/netI 0.0561
_diffrn_reflns_Laue_measured_fraction_full 0.998
_diffrn_reflns_Laue_measured_fraction_max 0.967
_diffrn_reflns_limit_h_max 10
_diffrn_reflns_limit_h_min -13
_diffrn_reflns_limit_k_max 18
_diffrn_reflns_limit_k_min -18
_diffrn_reflns_limit_l_max 21
_diffrn_reflns_limit_l_min -21
_diffrn_reflns_number 33758
_diffrn_reflns_point_group_measured_fraction_full 0.998
_diffrn_reflns_point_group_measured_fraction_max 0.967
_diffrn_reflns_theta_full 67.684
_diffrn_reflns_theta_max 75.784
_diffrn_reflns_theta_min 2.705
_exptl_absorpt_coefficient_mu 30.668
_exptl_crystal_colour brown
_exptl_crystal_density_diffrn 2.140
_exptl_crystal_description block
_exptl_crystal_F_000 1638
_refine_diff_density_max 7.725
_refine_diff_density_min -4.473
_refine_diff_density_rms 0.415
_refine_ls_extinction_method none
_refine_ls_goodness_of_fit_ref 1.029
_refine_ls_hydrogen_treatment mixed
_refine_ls_matrix_type full
_refine_ls_number_parameters 718
_refine_ls_number_reflns 10572
_refine_ls_number_restraints 25
_refine_ls_restrained_S_all 1.034
_refine_ls_R_factor_all 0.0927
_refine_ls_R_factor_gt 0.0857
_refine_ls_shift/su_max 0.001
_refine_ls_shift/su_mean 0.000
_refine_ls_structure_factor_coef Fsqd
_refine_ls_weighting_details 'w=1/[\s^2^(Fo^2^)+(0.1958P)^2^+1.3300P] where P=(Fo^2^+2Fc^2^)/3'
_refine_ls_weighting_scheme calc
_refine_ls_wR_factor_gt 0.2240
_refine_ls_wR_factor_ref 0.2326
_reflns_Friedel_coverage 0.000
_reflns_number_gt 9170
_reflns_number_total 10572
_reflns_threshold_expression 'I > 2\s(I)'
_cod_data_source_file d2ce01506d2.cif
_cod_data_source_block 20220113-lfp-lyl-4942-2
_cod_depositor_comments 'Adding full bibliography for 7245922--7245923.cif.'
_cod_original_cell_volume 2628.60(8)
_cod_database_code 7245922
_shelx_shelxl_version_number 2014/7
_shelx_space_group_comment
;
The symmetry employed for this shelxl refinement is uniquely defined
by the following loop, which should always be used as a source of
symmetry information in preference to the above space-group names.
They are only intended as comments.
;

loop_
_space_group_symop_operation_xyz
'x, y, z'
'-x, -y, -z'

loop_
_atom_site_label
_atom_site_type_symbol
_atom_site_fract_x
_atom_site_fract_y
_atom_site_fract_z
_atom_site_U_iso_or_equiv
_atom_site_adp_type
_atom_site_occupancy
_atom_site_site_symmetry_order
_atom_site_calc_flag
_atom_site_refinement_flags_posn
_atom_site_refinement_flags_adp
_atom_site_refinement_flags_occupancy
_atom_site_disorder_assembly
_atom_site_disorder_group
Dy4 Dy 0.53245(5) 0.72700(3) 0.41095(3) 0.01255(17) Uani 1 1 d . . . . .
Dy1 Dy 0.33250(5) 0.51479(3) 0.51861(3) 0.01263(17) Uani 1 1 d D . . . .
Dy3 Dy 0.37565(5) 0.82389(3) 0.21887(3) 0.01468(17) Uani 1 1 d D . . . .
Dy2 Dy 0.48839(5) 0.56384(3) 0.30370(3) 0.01310(17) Uani 1 1 d . . . . .
O5 O 0.4983(6) 0.5764(4) 0.4292(3) 0.0103(11) Uani 1 1 d . . . . .
O6 O 0.3182(6) 0.6676(4) 0.2653(4) 0.0179(13) Uani 1 1 d . . . . .
O29 O 0.3214(6) 0.5117(4) 0.6565(4) 0.0153(12) Uani 1 1 d . . . . .
O30 O 0.5494(6) 0.7197(4) 0.2755(4) 0.0138(12) Uani 1 1 d . . . . .
O32 O 0.2229(6) 0.6426(4) 0.4211(4) 0.0170(12) Uani 1 1 d D . . . .
H32A H 0.227(10) 0.646(4) 0.3712(18) 0.026 Uiso 1 1 d D U . . .
H32B H 0.224(10) 0.6996(18) 0.420(4) 0.026 Uiso 1 1 d D U . . .
O54 O 0.2812(6) 0.3579(4) 0.5563(4) 0.0154(12) Uani 1 1 d . . . . .
O44 O 0.5557(6) 0.5947(4) 0.1695(4) 0.0179(13) Uani 1 1 d . . . . .
O55 O 0.4773(7) 0.7704(4) 0.1103(4) 0.0235(14) Uani 1 1 d D . . . .
H55 H 0.524(7) 0.720(4) 0.1223(18) 0.035 Uiso 1 1 d D U . . .
O18 O 0.3807(6) 0.6709(4) 0.5306(3) 0.0160(12) Uani 1 1 d . . . . .
O57 O 0.1407(6) 0.8227(5) 0.2699(4) 0.0247(14) Uani 1 1 d . . . . .
O61 O 0.3626(6) 0.8131(4) 0.3535(4) 0.0163(12) Uani 1 1 d . . . . .
O63 O 0.1073(6) 0.5285(5) 0.5568(4) 0.0221(14) Uani 1 1 d D . . . .
H63 H 0.065(3) 0.579(3) 0.535(4) 0.033 Uiso 1 1 d D U . . .
O65 O 0.5414(7) 0.9236(4) 0.2111(4) 0.0236(14) Uani 1 1 d D . . . .
H65A H 0.573(9) 0.925(6) 0.252(3) 0.035 Uiso 1 1 d D U . . .
H65B H 0.552(7) 0.976(3) 0.174(3) 0.035 Uiso 1 1 d D U . . .
O19 O 0.6373(6) 0.8588(4) 0.3544(4) 0.0181(13) Uani 1 1 d . . . . .
O43 O 0.3374(6) 0.4694(4) 0.3972(4) 0.0148(12) Uani 1 1 d . . . . .
N16 N 0.4369(7) 0.7752(5) 0.5885(4) 0.0156(15) Uani 1 1 d . . . . .
H16 H 0.4296 0.7987 0.6282 0.019 Uiso 1 1 calc DR U . . .
O66 O 0.2933(8) 1.1022(5) 0.0878(5) 0.0369(18) Uani 1 1 d . . . . .
O69 O 0.3844(7) 0.9658(5) 0.0895(4) 0.0255(14) Uani 1 1 d . . . . .
N40 N 0.4358(7) 0.4299(5) 0.2669(4) 0.0172(15) Uani 1 1 d . . . . .
N41 N 0.3482(8) 0.3679(5) 0.3204(5) 0.0209(16) Uani 1 1 d . . . . .
H41 H 0.3272 0.3184 0.3118 0.025 Uiso 1 1 calc R U . . .
O60 O 0.1934(7) 0.8351(5) 0.1418(4) 0.0283(15) Uani 1 1 d . . . . .
O68 O 0.2801(6) 0.9851(4) 0.2007(4) 0.0217(13) Uani 1 1 d . . . . .
N15 N 0.5224(7) 0.8085(5) 0.5156(4) 0.0165(15) Uani 1 1 d . . . . .
O59 O -0.0048(8) 0.8255(6) 0.1929(6) 0.045(2) Uani 1 1 d . . . . .
O70 O 0.4537(9) 0.8499(9) 0.7140(6) 0.059(3) Uani 1 1 d . . . . .
H70 H 0.4044 0.8097 0.7520 0.071 Uiso 1 1 d DR U . . .
C24 C 0.2616(9) 0.5724(6) 0.6938(5) 0.0165(17) Uani 1 1 d . . . . .
N67 N 0.3177(8) 1.0210(5) 0.1250(5) 0.0243(17) Uani 1 1 d . . . . .
N20 N 0.9751(8) 1.0617(6) 0.2852(5) 0.0236(17) Uani 1 1 d . . . . .
N58 N 0.1083(8) 0.8290(6) 0.2010(6) 0.0265(18) Uani 1 1 d . . . . .
N45 N 0.7852(10) 0.5880(6) -0.0852(5) 0.034(2) Uani 1 1 d . . . . .
C51 C 0.0147(9) 0.2280(6) 0.5477(6) 0.0197(18) Uani 1 1 d . . . . .
H51 H -0.0467 0.1909 0.5833 0.024 Uiso 1 1 calc R U . . .
O72 O 0.6887(8) 0.9933(7) 0.0694(5) 0.046(2) Uani 1 1 d . . . . .
H72 H 0.6470 0.9515 0.0674 0.069 Uiso 1 1 calc DR U . . .
C47 C 0.8177(11) 0.5399(8) -0.1462(6) 0.029(2) Uani 1 1 d . . . . .
H47A H 0.8783 0.4890 -0.1274 0.043 Uiso 1 1 calc R U . . .
H47B H 0.8530 0.5832 -0.1965 0.043 Uiso 1 1 calc R U . . .
H47C H 0.7435 0.5158 -0.1552 0.043 Uiso 1 1 calc R U . . .
C7 C 0.2319(9) 0.6293(7) 0.2314(6) 0.022(2) Uani 1 1 d . . . . .
H7A H 0.1486 0.6554 0.2421 0.033 Uiso 1 1 calc R U . . .
H7B H 0.2340 0.5623 0.2558 0.033 Uiso 1 1 calc R U . . .
H7C H 0.2549 0.6443 0.1733 0.033 Uiso 1 1 calc R U . . .
C34 C 0.6106(9) 0.4049(7) 0.0782(6) 0.0207(19) Uani 1 1 d . . . . .
H34 H 0.5913 0.3427 0.0897 0.025 Uiso 1 1 calc R U . . .
C62 C 0.3015(9) 0.8825(6) 0.3869(6) 0.0217(19) Uani 1 1 d . . . . .
H62A H 0.2729 0.8540 0.4438 0.033 Uiso 1 1 calc R U . . .
H62B H 0.2308 0.9112 0.3581 0.033 Uiso 1 1 calc R U . . .
H62C H 0.3593 0.9295 0.3816 0.033 Uiso 1 1 calc R U . . .
C22 C 0.9858(9) 1.0646(7) 0.2011(6) 0.0219(19) Uani 1 1 d . . . . .
H22A H 1.0078 1.0027 0.1971 0.033 Uiso 1 1 calc R U . . .
H22B H 1.0500 1.1061 0.1698 0.033 Uiso 1 1 calc R U . . .
H22C H 0.9069 1.0871 0.1801 0.033 Uiso 1 1 calc R U . . .
C39 C 0.4815(8) 0.4026(6) 0.2042(6) 0.0175(18) Uani 1 1 d . . . . .
H39 H 0.4582 0.3443 0.2050 0.021 Uiso 1 1 calc R U . . .
C37 C 0.6699(9) 0.5901(6) 0.0449(5) 0.0185(18) Uani 1 1 d . . . . .
H37 H 0.6915 0.6515 0.0345 0.022 Uiso 1 1 calc R U . . .
C10 C 0.7667(9) 0.9756(6) 0.4769(6) 0.0223(19) Uani 1 1 d . . . . .
H10 H 0.7540 0.9817 0.5292 0.027 Uiso 1 1 calc R U . . .
C53 C 0.1927(8) 0.3230(6) 0.5268(5) 0.0141(16) Uani 1 1 d . . . . .
O74 O 0.3111(16) 0.8437(11) 0.8514(9) 0.119(6) Uani 1 1 d . . . . .
H74A H 0.3700 0.8493 0.8633 0.179 Uiso 1 1 d DR U . . .
H74B H 0.2596 0.8293 0.9040 0.179 Uiso 1 1 d DR U . . .
C11 C 0.8630(9) 1.0227(6) 0.4218(6) 0.0214(19) Uani 1 1 d . . . . .
H11 H 0.9148 1.0581 0.4378 0.026 Uiso 1 1 calc R U . . .
C8 C 0.7069(8) 0.9129(6) 0.3756(5) 0.0141(16) Uani 1 1 d . U . . .
C48 C 0.2002(8) 0.3378(6) 0.4415(5) 0.0151(17) Uani 1 1 d . . . . .
N13 N 0.8001(8) 0.9630(6) 0.3196(5) 0.0263(18) Uani 1 1 d . . . . .
H13 H 0.8083 0.9613 0.2701 0.032 Uiso 1 1 calc R U . . .
C23 C 0.2798(8) 0.6686(6) 0.6642(5) 0.0154(17) Uani 1 1 d . . . . .
C17 C 0.3700(8) 0.7055(6) 0.5896(5) 0.0136(16) Uani 1 1 d . . . . .
C12 C 0.8823(9) 1.0169(6) 0.3411(6) 0.0199(18) Uani 1 1 d . . . . .
C64 C 0.0296(9) 0.4742(7) 0.6288(6) 0.025(2) Uani 1 1 d D . . . .
H64A H -0.0450 0.4585 0.6127 0.037 Uiso 1 1 calc R U . . .
H64B H 0.0065 0.5107 0.6656 0.037 Uiso 1 1 calc R U . . .
H64C H 0.0759 0.4176 0.6557 0.037 Uiso 1 1 calc R U . . .
C25 C 0.1829(8) 0.5381(6) 0.7689(5) 0.0184(18) Uani 1 1 d . . . . .
H25 H 0.1678 0.4745 0.7892 0.022 Uiso 1 1 calc R U . . .
C9 C 0.6877(9) 0.9194(6) 0.4576(6) 0.0184(18) Uani 1 1 d . . . . .
C50 C 0.0206(9) 0.2450(6) 0.4622(6) 0.0211(19) Uani 1 1 d . . . . .
H50 H -0.0377 0.2203 0.4410 0.025 Uiso 1 1 calc R U . . .
C49 C 0.1133(9) 0.2983(6) 0.4114(6) 0.0199(18) Uani 1 1 d . . . . .
H49 H 0.1186 0.3086 0.3553 0.024 Uiso 1 1 calc R U . . .
C21 C 1.0713(10) 1.1068(7) 0.3095(6) 0.025(2) Uani 1 1 d . . . . .
H21A H 1.1475 1.1082 0.2728 0.037 Uiso 1 1 calc R U . . .
H21B H 1.0875 1.0720 0.3642 0.037 Uiso 1 1 calc R U . . .
H21C H 1.0420 1.1699 0.3072 0.037 Uiso 1 1 calc R U . . .
C28 C 0.2215(9) 0.7293(6) 0.7081(6) 0.0196(18) Uani 1 1 d . . . . .
H28 H 0.2342 0.7933 0.6876 0.024 Uiso 1 1 calc R U . . .
C38 C 0.5957(9) 0.5469(6) 0.1171(5) 0.0158(17) Uani 1 1 d . . . . .
C35 C 0.6857(10) 0.4475(7) 0.0055(6) 0.026(2) Uani 1 1 d . . . . .
H35 H 0.7171 0.4138 -0.0303 0.032 Uiso 1 1 calc R U . . .
C14 C 0.5933(9) 0.8713(6) 0.5200(5) 0.0193(18) Uani 1 1 d . . . . .
H14 H 0.5818 0.8866 0.5685 0.023 Uiso 1 1 calc R U . . .
C52 C 0.1009(9) 0.2669(6) 0.5778(5) 0.0186(18) Uani 1 1 d . . . . .
H52 H 0.0969 0.2549 0.6341 0.022 Uiso 1 1 calc R U . . .
C27 C 0.1462(9) 0.6946(7) 0.7811(6) 0.0216(19) Uani 1 1 d . . . . .
H27 H 0.1075 0.7350 0.8094 0.026 Uiso 1 1 calc R U . . .
C26 C 0.1284(9) 0.5977(7) 0.8124(6) 0.025(2) Uani 1 1 d . . . . .
H26 H 0.0798 0.5735 0.8624 0.029 Uiso 1 1 calc R U . . .
C36 C 0.7134(9) 0.5428(6) -0.0131(5) 0.0209(19) Uani 1 1 d . . . . .
C46 C 0.7955(11) 0.6865(7) -0.1088(6) 0.031(2) Uani 1 1 d . . . . .
H46A H 0.8730 0.7029 -0.1436 0.047 Uiso 1 1 calc R U . . .
H46B H 0.7945 0.7056 -0.0609 0.047 Uiso 1 1 calc R U . . .
H46C H 0.7260 0.7177 -0.1378 0.047 Uiso 1 1 calc R U . . .
C42 C 0.3021(8) 0.3938(6) 0.3847(5) 0.0140(16) Uani 1 1 d . . . . .
C73 C 0.8220(14) 0.9691(13) 0.0518(9) 0.060(4) Uani 1 1 d . . . . .
H73A H 0.8661 1.0256 0.0262 0.091 Uiso 1 1 calc R U . . .
H73B H 0.8322 0.9313 0.0157 0.091 Uiso 1 1 calc R U . . .
H73C H 0.8554 0.9345 0.1019 0.091 Uiso 1 1 calc R U . . .
C33 C 0.5643(10) 0.4519(6) 0.1332(6) 0.0216(19) Uani 1 1 d . . . . .
O75 O 0.1418(17) 0.7632(12) 1.0104(12) 0.112(5) Uani 1 1 d . . . . .
H75 H 0.1965 0.7214 1.0096 0.169 Uiso 1 1 calc DR U . . .
C71 C 0.5653(17) 0.8571(11) 0.7430(9) 0.067(5) Uani 1 1 d . . . . .
H71A H 0.6329 0.8238 0.7193 0.101 Uiso 1 1 calc R U . . .
H71B H 0.5566 0.8305 0.8015 0.101 Uiso 1 1 calc R U . . .
H71C H 0.5835 0.9221 0.7282 0.101 Uiso 1 1 calc R U . . .
C31 C 0.6792(11) 0.7324(7) 0.2335(6) 0.032(2) Uani 1 1 d . . . . .
H31A H 0.7198 0.7738 0.2529 0.049 Uiso 1 1 calc R U . . .
H31B H 0.6767 0.7589 0.1756 0.049 Uiso 1 1 calc R U . . .
H31C H 0.7253 0.6725 0.2448 0.049 Uiso 1 1 calc R U . . .
C56 C 0.4484(13) 0.7861(9) 0.0285(7) 0.042(3) Uani 1 1 d D . . . .
H56A H 0.5059 0.8287 -0.0097 0.063 Uiso 1 1 calc R U . . .
H56B H 0.3638 0.8127 0.0239 0.063 Uiso 1 1 calc R U . . .
H56C H 0.4560 0.7275 0.0167 0.063 Uiso 1 1 calc R U . . .
C76 C 0.025(2) 0.7259(17) 1.0281(15) 0.095(8) Uani 1 1 d . . . . .
H76A H -0.0394 0.7760 1.0183 0.143 Uiso 1 1 calc R U . . .
H76B H 0.0131 0.6881 1.0845 0.143 Uiso 1 1 calc R U . . .
H76C H 0.0192 0.6878 0.9938 0.143 Uiso 1 1 calc DR U . . .

loop_
_atom_site_aniso_label
_atom_site_aniso_U_11
_atom_site_aniso_U_22
_atom_site_aniso_U_33
_atom_site_aniso_U_23
_atom_site_aniso_U_13
_atom_site_aniso_U_12
Dy4 0.0191(3) 0.0073(3) 0.0116(3) -0.00027(19) -0.00809(19) -0.00205(18)
Dy1 0.0170(3) 0.0084(3) 0.0120(3) 0.00000(19) -0.00719(19) -0.00140(18)
Dy3 0.0226(3) 0.0091(3) 0.0124(3) 0.00023(19) -0.0100(2) -0.00189(19)
Dy2 0.0204(3) 0.0086(3) 0.0110(3) -0.00096(19) -0.00770(19) -0.00252(19)
O5 0.017(3) 0.006(2) 0.007(2) 0.002(2) -0.006(2) -0.008(2)
O6 0.022(3) 0.013(3) 0.021(3) -0.003(2) -0.011(3) -0.006(2)
O29 0.017(3) 0.009(3) 0.018(3) -0.001(2) -0.006(2) -0.001(2)
O30 0.017(3) 0.008(3) 0.016(3) 0.000(2) -0.011(2) -0.003(2)
O32 0.025(3) 0.011(3) 0.014(3) -0.002(2) -0.007(2) 0.000(2)
O54 0.018(3) 0.008(3) 0.021(3) -0.001(2) -0.009(2) -0.003(2)
O44 0.037(4) 0.009(3) 0.010(3) -0.004(2) -0.006(2) -0.005(2)
O55 0.049(4) 0.013(3) 0.005(3) 0.002(2) -0.005(3) 0.000(3)
O18 0.028(3) 0.013(3) 0.009(3) -0.004(2) -0.004(2) -0.005(2)
O57 0.025(4) 0.028(4) 0.023(3) -0.006(3) -0.013(3) -0.002(3)
O61 0.021(3) 0.011(3) 0.014(3) 0.002(2) -0.010(2) 0.002(2)
O63 0.022(3) 0.023(3) 0.018(3) -0.002(3) -0.003(3) 0.000(3)
O65 0.038(4) 0.015(3) 0.017(3) 0.005(2) -0.013(3) -0.010(3)
O19 0.030(4) 0.010(3) 0.016(3) -0.003(2) -0.008(3) -0.008(2)
O43 0.022(3) 0.009(3) 0.014(3) -0.001(2) -0.004(2) -0.007(2)
N16 0.018(4) 0.013(3) 0.014(3) -0.002(3) -0.003(3) 0.000(3)
O66 0.054(5) 0.014(3) 0.036(4) 0.004(3) -0.012(4) -0.002(3)
O69 0.038(4) 0.018(3) 0.020(3) -0.004(3) -0.007(3) -0.002(3)
N40 0.027(4) 0.010(3) 0.015(3) -0.002(3) -0.005(3) -0.007(3)
N41 0.027(4) 0.013(4) 0.025(4) -0.007(3) -0.005(3) -0.005(3)
O60 0.044(4) 0.023(3) 0.018(3) 0.000(3) -0.015(3) -0.007(3)
O68 0.034(4) 0.016(3) 0.014(3) 0.001(2) -0.009(3) -0.003(3)
N15 0.020(4) 0.020(4) 0.010(3) -0.003(3) -0.005(3) -0.004(3)
O59 0.028(4) 0.045(5) 0.062(6) -0.007(4) -0.026(4) -0.003(4)
O70 0.045(5) 0.100(8) 0.060(6) -0.061(6) 0.002(4) -0.025(5)
C24 0.026(5) 0.010(4) 0.013(4) 0.000(3) -0.008(3) -0.002(3)
N67 0.036(5) 0.014(4) 0.025(4) -0.004(3) -0.016(4) -0.002(3)
N20 0.023(4) 0.023(4) 0.027(4) -0.008(3) -0.007(3) -0.004(3)
N58 0.024(4) 0.017(4) 0.037(5) -0.002(3) -0.012(4) -0.003(3)
N45 0.059(6) 0.026(5) 0.016(4) -0.006(4) 0.007(4) -0.012(4)
C51 0.020(5) 0.012(4) 0.025(5) 0.002(3) -0.011(4) -0.002(3)
O72 0.042(5) 0.062(6) 0.026(4) 0.000(4) -0.007(3) -0.013(4)
C47 0.038(6) 0.031(5) 0.023(5) -0.015(4) -0.007(4) 0.001(4)
C7 0.024(5) 0.017(4) 0.028(5) -0.005(4) -0.012(4) -0.004(4)
C34 0.026(5) 0.016(4) 0.025(5) -0.010(4) -0.009(4) -0.004(4)
C62 0.033(5) 0.016(4) 0.019(4) -0.006(4) -0.009(4) -0.002(4)
C22 0.023(5) 0.022(5) 0.022(5) -0.005(4) -0.005(4) -0.011(4)
C39 0.017(4) 0.018(4) 0.022(4) -0.010(4) -0.004(3) -0.005(3)
C37 0.029(5) 0.010(4) 0.017(4) -0.002(3) -0.007(4) -0.006(3)
C10 0.030(5) 0.014(4) 0.021(5) -0.003(4) -0.007(4) 0.003(4)
C53 0.017(4) 0.008(4) 0.017(4) 0.000(3) -0.008(3) -0.001(3)
O74 0.109(12) 0.066(9) 0.160(17) -0.007(10) -0.001(11) -0.009(9)
C11 0.026(5) 0.011(4) 0.029(5) -0.005(4) -0.008(4) -0.005(3)
C8 0.0141(18) 0.0140(18) 0.0142(18) -0.0039(11) -0.0027(10) -0.0004(10)
C48 0.026(5) 0.008(4) 0.008(4) 0.003(3) -0.006(3) 0.001(3)
N13 0.038(5) 0.016(4) 0.028(4) -0.008(3) -0.010(4) -0.002(3)
C23 0.025(5) 0.018(4) 0.007(4) -0.007(3) -0.004(3) -0.002(3)
C17 0.021(4) 0.008(4) 0.008(4) 0.002(3) -0.002(3) -0.002(3)
C12 0.019(5) 0.011(4) 0.029(5) -0.002(4) -0.011(4) -0.001(3)
C64 0.025(5) 0.021(5) 0.027(5) -0.004(4) 0.000(4) -0.008(4)
C25 0.022(5) 0.014(4) 0.016(4) 0.000(3) -0.003(3) -0.002(3)
C9 0.023(5) 0.010(4) 0.025(5) -0.005(3) -0.010(4) -0.005(3)
C50 0.022(5) 0.017(4) 0.027(5) -0.011(4) -0.009(4) 0.001(3)
C49 0.024(5) 0.014(4) 0.020(4) 0.001(3) -0.015(4) 0.003(3)
C21 0.027(5) 0.020(5) 0.030(5) -0.007(4) -0.013(4) -0.004(4)
C28 0.028(5) 0.014(4) 0.019(4) -0.006(3) -0.008(4) 0.002(3)
C38 0.024(5) 0.011(4) 0.012(4) -0.001(3) -0.010(3) -0.001(3)
C35 0.036(6) 0.020(5) 0.025(5) -0.013(4) 0.006(4) -0.008(4)
C14 0.032(5) 0.015(4) 0.013(4) -0.006(3) -0.003(4) -0.005(4)
C52 0.024(5) 0.015(4) 0.014(4) 0.000(3) -0.007(3) -0.002(3)
C27 0.028(5) 0.016(4) 0.022(4) -0.008(4) -0.003(4) 0.006(4)
C26 0.024(5) 0.023(5) 0.021(5) 0.000(4) -0.004(4) -0.001(4)
C36 0.030(5) 0.016(4) 0.016(4) -0.002(3) 0.001(4) -0.011(4)
C46 0.051(7) 0.017(5) 0.022(5) -0.003(4) 0.008(4) -0.015(4)
C42 0.018(4) 0.010(4) 0.015(4) -0.001(3) -0.013(3) 0.001(3)
C73 0.057(9) 0.076(11) 0.048(8) -0.017(8) -0.019(7) 0.011(8)
C33 0.037(6) 0.013(4) 0.018(4) -0.007(3) -0.007(4) -0.005(4)
O75 0.126(14) 0.092(12) 0.131(15) -0.047(11) -0.016(11) -0.021(10)
C71 0.114(14) 0.045(8) 0.049(8) 0.002(7) -0.040(9) -0.040(9)
C31 0.058(7) 0.020(5) 0.018(5) -0.002(4) -0.005(5) -0.012(5)
C56 0.062(8) 0.033(6) 0.024(6) 0.004(5) -0.012(5) -0.005(6)
C76 0.088(15) 0.106(17) 0.120(19) -0.062(16) -0.058(14) 0.020(13)

loop_
_atom_type_symbol
_atom_type_description
_atom_type_scat_dispersion_real
_atom_type_scat_dispersion_imag
_atom_type_scat_source
C C 0.0181 0.0091 'International Tables Vol C Tables 4.2.6.8 and 6.1.1.4'
H H 0.0000 0.0000 'International Tables Vol C Tables 4.2.6.8 and 6.1.1.4'
Dy Dy -9.8046 9.8477 'International Tables Vol C Tables 4.2.6.8 and 6.1.1.4'
N N 0.0311 0.0180 'International Tables Vol C Tables 4.2.6.8 and 6.1.1.4'
O O 0.0492 0.0322 'International Tables Vol C Tables 4.2.6.8 and 6.1.1.4'

loop_
_geom_angle_atom_site_label_1
_geom_angle_atom_site_label_2
_geom_angle_atom_site_label_3
_geom_angle
_geom_angle_site_symmetry_1
_geom_angle_site_symmetry_3
_geom_angle_publ_flag
O5 Dy4 O19 153.8(2) . . ?
O5 Dy4 O61 105.8(2) . . ?
O19 Dy4 O61 86.2(2) . . ?
O5 Dy4 O54 73.6(2) . 2_666 ?
O19 Dy4 O54 90.1(2) . 2_666 ?
O61 Dy4 O54 169.2(2) . 2_666 ?
O5 Dy4 O30 76.8(2) . . ?
O19 Dy4 O30 85.0(2) . . ?
O61 Dy4 O30 73.2(2) . . ?
O54 Dy4 O30 96.3(2) 2_666 . ?
O5 Dy4 O18 70.7(2) . . ?
O19 Dy4 O18 134.6(2) . . ?
O61 Dy4 O18 84.1(2) . . ?
O54 Dy4 O18 105.6(2) 2_666 . ?
O30 Dy4 O18 133.1(2) . . ?
O5 Dy4 N15 128.5(2) . . ?
O19 Dy4 N15 72.1(2) . . ?
O61 Dy4 N15 93.6(2) . . ?
O54 Dy4 N15 95.0(2) 2_666 . ?
O30 Dy4 N15 154.4(2) . . ?
O18 Dy4 N15 64.4(2) . . ?
O5 Dy4 Dy1 36.14(15) . 2_666 ?
O19 Dy4 Dy1 127.23(17) . 2_666 ?
O61 Dy4 Dy1 141.94(16) . 2_666 ?
O54 Dy4 Dy1 38.14(15) 2_666 2_666 ?
O30 Dy4 Dy1 90.48(14) . 2_666 ?
O18 Dy4 Dy1 82.82(14) . 2_666 ?
N15 Dy4 Dy1 112.25(17) . 2_666 ?
O5 Dy1 O5 75.7(2) . 2_666 ?
O5 Dy1 O54 124.8(2) . . ?
O5 Dy1 O54 72.4(2) 2_666 . ?
O5 Dy1 O29 119.5(2) . . ?
O5 Dy1 O29 73.1(2) 2_666 . ?
O54 Dy1 O29 92.5(2) . . ?
O5 Dy1 O43 70.8(2) . . ?
O5 Dy1 O43 98.6(2) 2_666 . ?
O54 Dy1 O43 70.9(2) . . ?
O29 Dy1 O43 163.2(2) . . ?
O5 Dy1 O63 146.3(2) . . ?
O5 Dy1 O63 137.8(2) 2_666 . ?
O54 Dy1 O63 78.8(2) . . ?
O29 Dy1 O63 78.1(2) . . ?
O43 Dy1 O63 100.4(2) . . ?
O5 Dy1 O32 80.4(2) . . ?
O5 Dy1 O32 156.2(2) 2_666 . ?
O54 Dy1 O32 123.1(2) . . ?
O29 Dy1 O32 120.1(2) . . ?
O43 Dy1 O32 73.2(2) . . ?
O63 Dy1 O32 66.0(2) . . ?
O5 Dy1 O18 68.6(2) . . ?
O5 Dy1 O18 100.31(19) 2_666 . ?
O54 Dy1 O18 160.3(2) . . ?
O29 Dy1 O18 67.82(19) . . ?
O43 Dy1 O18 128.76(19) . . ?
O63 Dy1 O18 96.5(2) . . ?
O32 Dy1 O18 70.5(2) . . ?
O5 Dy1 Dy1 38.17(15) . 2_666 ?
O5 Dy1 Dy1 37.56(14) 2_666 2_666 ?
O54 Dy1 Dy1 99.54(15) . 2_666 ?
O29 Dy1 Dy1 97.13(15) . 2_666 ?
O43 Dy1 Dy1 83.60(15) . 2_666 ?
O63 Dy1 Dy1 174.86(15) . 2_666 ?
O32 Dy1 Dy1 118.62(15) . 2_666 ?
O18 Dy1 Dy1 83.40(14) . 2_666 ?
O5 Dy1 Dy4 97.19(15) . 2_666 ?
O5 Dy1 Dy4 35.45(14) 2_666 2_666 ?
O54 Dy1 Dy4 37.56(15) . 2_666 ?
O29 Dy1 Dy4 85.75(14) . 2_666 ?
O43 Dy1 Dy4 79.50(14) . 2_666 ?
O63 Dy1 Dy4 113.45(16) . 2_666 ?
O32 Dy1 Dy4 151.81(14) . 2_666 ?
O18 Dy1 Dy4 135.04(14) . 2_666 ?
Dy1 Dy1 Dy4 63.851(15) 2_666 2_666 ?
O5 Dy1 Dy2 94.32(14) . 2_666 ?
O5 Dy1 Dy2 35.76(14) 2_666 2_666 ?
O54 Dy1 Dy2 85.08(15) . 2_666 ?
O29 Dy1 Dy2 37.88(14) . 2_666 ?
O43 Dy1 Dy2 134.09(14) . 2_666 ?
O63 Dy1 Dy2 112.95(15) . 2_666 ?
O32 Dy1 Dy2 148.95(14) . 2_666 ?
O18 Dy1 Dy2 79.10(13) . 2_666 ?
Dy1 Dy1 Dy2 61.962(15) 2_666 2_666 ?
Dy4 Dy1 Dy2 58.985(12) 2_666 2_666 ?
O61 Dy3 O6 86.0(2) . . ?
O61 Dy3 O55 147.3(2) . . ?
O6 Dy3 O55 79.7(2) . . ?
O61 Dy3 O65 80.9(2) . . ?
O6 Dy3 O65 143.6(2) . . ?
O55 Dy3 O65 93.6(2) . . ?
O61 Dy3 O30 72.4(2) . . ?
O6 Dy3 O30 69.7(2) . . ?
O55 Dy3 O30 75.2(2) . . ?
O65 Dy3 O30 74.1(2) . . ?
O61 Dy3 O68 85.1(2) . . ?
O6 Dy3 O68 140.1(2) . . ?
O55 Dy3 O68 124.0(2) . . ?
O65 Dy3 O68 72.4(2) . . ?
O30 Dy3 O68 142.0(2) . . ?
O61 Dy3 O60 125.4(2) . . ?
O6 Dy3 O60 79.0(2) . . ?
O55 Dy3 O60 80.5(2) . . ?
O65 Dy3 O60 135.5(2) . . ?
O30 Dy3 O60 143.0(2) . . ?
O68 Dy3 O60 75.0(2) . . ?
O61 Dy3 O57 74.6(2) . . ?
O6 Dy3 O57 71.9(2) . . ?
O55 Dy3 O57 126.7(2) . . ?
O65 Dy3 O57 134.8(2) . . ?
O30 Dy3 O57 130.3(2) . . ?
O68 Dy3 O57 68.3(2) . . ?
O60 Dy3 O57 50.9(2) . . ?
O61 Dy3 O69 131.5(2) . . ?
O6 Dy3 O69 140.1(2) . . ?
O55 Dy3 O69 73.1(2) . . ?
O65 Dy3 O69 67.8(2) . . ?
O30 Dy3 O69 127.8(2) . . ?
O68 Dy3 O69 51.2(2) . . ?
O60 Dy3 O69 68.3(2) . . ?
O57 Dy3 O69 102.0(2) . . ?
O44 Dy2 O5 152.6(2) . . ?
O44 Dy2 O6 87.1(2) . . ?
O5 Dy2 O6 100.0(2) . . ?
O44 Dy2 O29 93.4(2) . 2_666 ?
O5 Dy2 O29 74.2(2) . 2_666 ?
O6 Dy2 O29 167.6(2) . 2_666 ?
O44 Dy2 O43 135.8(2) . . ?
O5 Dy2 O43 71.6(2) . . ?
O6 Dy2 O43 84.5(2) . . ?
O29 Dy2 O43 103.5(2) 2_666 . ?
O44 Dy2 O30 81.2(2) . . ?
O5 Dy2 O30 76.2(2) . . ?
O6 Dy2 O30 71.0(2) . . ?
O29 Dy2 O30 96.8(2) 2_666 . ?
O43 Dy2 O30 135.1(2) . . ?
O44 Dy2 N40 74.1(2) . . ?
O5 Dy2 N40 129.2(2) . . ?
O6 Dy2 N40 101.0(2) . . ?
O29 Dy2 N40 91.1(2) 2_666 . ?
O43 Dy2 N40 65.1(2) . . ?
O30 Dy2 N40 154.5(2) . . ?
O44 Dy2 Dy1 130.02(17) . 2_666 ?
O5 Dy2 Dy1 36.06(15) . 2_666 ?
O6 Dy2 Dy1 136.01(16) . 2_666 ?
O29 Dy2 Dy1 38.68(15) 2_666 2_666 ?
O43 Dy2 Dy1 82.01(15) . 2_666 ?
O30 Dy2 Dy1 90.06(14) . 2_666 ?
N40 Dy2 Dy1 110.63(17) . 2_666 ?
Dy4 O5 Dy1 117.1(3) . . ?
Dy4 O5 Dy2 106.8(2) . . ?
Dy1 O5 Dy2 111.8(2) . . ?
Dy4 O5 Dy1 108.4(2) . 2_666 ?
Dy1 O5 Dy1 104.3(2) . 2_666 ?
Dy2 O5 Dy1 108.2(2) . 2_666 ?
C7 O6 Dy2 111.9(5) . . ?
C7 O6 Dy3 125.7(5) . . ?
Dy2 O6 Dy3 111.6(3) . . ?
C24 O29 Dy2 119.9(5) . 2_666 ?
C24 O29 Dy1 129.7(5) . . ?
Dy2 O29 Dy1 103.4(2) 2_666 . ?
C31 O30 Dy4 112.3(5) . . ?
C31 O30 Dy2 111.9(5) . . ?
Dy4 O30 Dy2 99.5(2) . . ?
C31 O30 Dy3 120.8(5) . . ?
Dy4 O30 Dy3 103.2(2) . . ?
Dy2 O30 Dy3 106.7(2) . . ?
Dy1 O32 H32A 122(4) . . ?
Dy1 O32 H32B 121(4) . . ?
H32A O32 H32B 104(5) . . ?
C53 O54 Dy4 121.2(5) . 2_666 ?
C53 O54 Dy1 126.7(5) . . ?
Dy4 O54 Dy1 104.3(2) 2_666 . ?
C38 O44 Dy2 138.1(5) . . ?
C56 O55 Dy3 132.0(7) . . ?
C56 O55 H55 106.4(19) . . ?
Dy3 O55 H55 118.1(18) . . ?
C17 O18 Dy4 121.1(5) . . ?
C17 O18 Dy1 134.1(5) . . ?
Dy4 O18 Dy1 101.4(2) . . ?
N58 O57 Dy3 93.9(6) . . ?
C62 O61 Dy3 123.8(5) . . ?
C62 O61 Dy4 118.7(5) . . ?
Dy3 O61 Dy4 110.8(3) . . ?
C64 O63 Dy1 129.8(5) . . ?
C64 O63 H63 107.8(18) . . ?
Dy1 O63 H63 120.1(18) . . ?
Dy3 O65 H65A 124(4) . . ?
Dy3 O65 H65B 123(4) . . ?
H65A O65 H65B 108(5) . . ?
C8 O19 Dy4 139.6(5) . . ?
C42 O43 Dy2 120.7(5) . . ?
C42 O43 Dy1 132.7(5) . . ?
Dy2 O43 Dy1 103.7(2) . . ?
C17 N16 N15 114.4(7) . . ?
C17 N16 H16 122.8 . . ?
N15 N16 H16 122.8 . . ?
N67 O69 Dy3 94.2(5) . . ?
C39 N40 N41 111.9(7) . . ?
C39 N40 Dy2 129.1(6) . . ?
N41 N40 Dy2 118.9(5) . . ?
C42 N41 N40 112.8(7) . . ?
C42 N41 H41 123.6 . . ?
N40 N41 H41 123.6 . . ?
N58 O60 Dy3 97.0(5) . . ?
N67 O68 Dy3 98.4(5) . . ?
C14 N15 N16 112.3(7) . . ?
C14 N15 Dy4 130.0(6) . . ?
N16 N15 Dy4 117.2(5) . . ?
C71 O70 H70 111.1 . . ?
O29 C24 C23 122.2(8) . . ?
O29 C24 C25 119.8(8) . . ?
C23 C24 C25 117.8(8) . . ?
O66 N67 O68 122.5(9) . . ?
O66 N67 O69 121.3(9) . . ?
O68 N67 O69 116.2(7) . . ?
C12 N20 C22 121.8(8) . . ?
C12 N20 C21 120.7(8) . . ?
C22 N20 C21 117.5(8) . . ?
O59 N58 O60 121.0(9) . . ?
O59 N58 O57 120.7(9) . . ?
O60 N58 O57 118.2(8) . . ?
C36 N45 C46 120.1(8) . . ?
C36 N45 C47 118.4(9) . . ?
C46 N45 C47 119.1(9) . . ?
C52 C51 C50 119.6(9) . . ?
C52 C51 H51 120.2 . . ?
C50 C51 H51 120.2 . . ?
C73 O72 H72 109.5 . . ?
N45 C47 H47A 109.5 . . ?
N45 C47 H47B 109.5 . . ?
H47A C47 H47B 109.5 . . ?
N45 C47 H47C 109.5 . . ?
H47A C47 H47C 109.5 . . ?
H47B C47 H47C 109.5 . . ?
O6 C7 H7A 109.5 . . ?
O6 C7 H7B 109.5 . . ?
H7A C7 H7B 109.5 . . ?
O6 C7 H7C 109.5 . . ?
H7A C7 H7C 109.5 . . ?
H7B C7 H7C 109.5 . . ?
C33 C34 C35 122.1(9) . . ?
C33 C34 H34 119.0 . . ?
C35 C34 H34 119.0 . . ?
O61 C62 H62A 109.5 . . ?
O61 C62 H62B 109.5 . . ?
H62A C62 H62B 109.5 . . ?
O61 C62 H62C 109.5 . . ?
H62A C62 H62C 109.5 . . ?
H62B C62 H62C 109.5 . . ?
N20 C22 H22A 109.5 . . ?
N20 C22 H22B 109.5 . . ?
H22A C22 H22B 109.5 . . ?
N20 C22 H22C 109.5 . . ?
H22A C22 H22C 109.5 . . ?
H22B C22 H22C 109.5 . . ?
N40 C39 C33 127.8(8) . . ?
N40 C39 H39 116.1 . . ?
C33 C39 H39 116.1 . . ?
C38 C37 C36 121.5(8) . . ?
C38 C37 H37 119.2 . . ?
C36 C37 H37 119.2 . . ?
C11 C10 C9 123.1(9) . . ?
C11 C10 H10 118.5 . . ?
C9 C10 H10 118.5 . . ?
O54 C53 C52 122.1(8) . . ?
O54 C53 C48 119.5(8) . . ?
C52 C53 C48 118.2(8) . . ?
H74A O74 H74B 100.2 . . ?
C10 C11 C12 119.7(9) . . ?
C10 C11 H11 120.1 . . ?
C12 C11 H11 120.1 . . ?
O19 C8 N13 120.3(8) . . ?
O19 C8 C9 120.4(8) . . ?
N13 C8 C9 119.3(8) . . ?
C49 C48 C53 119.6(8) . . ?
C49 C48 C42 120.4(8) . . ?
C53 C48 C42 120.0(8) . . ?
C8 N13 C12 122.3(8) . . ?
C8 N13 H13 118.9 . . ?
C12 N13 H13 118.9 . . ?
C24 C23 C28 120.5(8) . . ?
C24 C23 C17 119.2(7) . . ?
C28 C23 C17 120.1(8) . . ?
O18 C17 N16 122.7(8) . . ?
O18 C17 C23 120.9(8) . . ?
N16 C17 C23 116.4(7) . . ?
N20 C12 N13 120.2(9) . . ?
N20 C12 C11 121.9(8) . . ?
N13 C12 C11 117.9(9) . . ?
O63 C64 H64A 109.5 . . ?
O63 C64 H64B 109.5 . . ?
H64A C64 H64B 109.5 . . ?
O63 C64 H64C 109.5 . . ?
H64A C64 H64C 109.5 . . ?
H64B C64 H64C 109.5 . . ?
C26 C25 C24 121.3(8) . . ?
C26 C25 H25 119.4 . . ?
C24 C25 H25 119.4 . . ?
C10 C9 C14 118.6(8) . . ?
C10 C9 C8 117.6(9) . . ?
C14 C9 C8 123.8(8) . . ?
C49 C50 C51 118.9(9) . . ?
C49 C50 H50 120.6 . . ?
C51 C50 H50 120.6 . . ?
C50 C49 C48 121.7(9) . . ?
C50 C49 H49 119.2 . . ?
C48 C49 H49 119.2 . . ?
N20 C21 H21A 109.5 . . ?
N20 C21 H21B 109.5 . . ?
H21A C21 H21B 109.5 . . ?
N20 C21 H21C 109.5 . . ?
H21A C21 H21C 109.5 . . ?
H21B C21 H21C 109.5 . . ?
C27 C28 C23 120.7(8) . . ?
C27 C28 H28 119.7 . . ?
C23 C28 H28 119.7 . . ?
O44 C38 C37 119.4(8) . . ?
O44 C38 C33 121.7(8) . . ?
C37 C38 C33 118.9(8) . . ?
C34 C35 C36 119.3(8) . . ?
C34 C35 H35 120.4 . . ?
C36 C35 H35 120.4 . . ?
N15 C14 C9 126.6(8) . . ?
N15 C14 H14 116.7 . . ?
C9 C14 H14 116.7 . . ?
C53 C52 C51 121.9(8) . . ?
C53 C52 H52 119.0 . . ?
C51 C52 H52 119.0 . . ?
C28 C27 C26 119.5(8) . . ?
C28 C27 H27 120.3 . . ?
C26 C27 H27 120.3 . . ?
C25 C26 C27 120.2(9) . . ?
C25 C26 H26 119.9 . . ?
C27 C26 H26 119.9 . . ?
N45 C36 C37 120.3(8) . . ?
N45 C36 C35 121.0(8) . . ?
C37 C36 C35 118.7(8) . . ?
N45 C46 H46A 109.5 . . ?
N45 C46 H46B 109.5 . . ?
H46A C46 H46B 109.5 . . ?
N45 C46 H46C 109.5 . . ?
H46A C46 H46C 109.5 . . ?
H46B C46 H46C 109.5 . . ?
N41 C42 O43 122.5(8) . . ?
N41 C42 C48 117.1(8) . . ?
O43 C42 C48 120.3(7) . . ?
O72 C73 H73A 109.5 . . ?
O72 C73 H73B 109.5 . . ?
H73A C73 H73B 109.5 . . ?
O72 C73 H73C 109.5 . . ?
H73A C73 H73C 109.5 . . ?
H73B C73 H73C 109.5 . . ?
C34 C33 C38 119.5(9) . . ?
C34 C33 C39 117.4(8) . . ?
C38 C33 C39 123.1(8) . . ?
C76 O75 H75 109.5 . . ?
O70 C71 H71A 109.5 . . ?
O70 C71 H71B 109.5 . . ?
H71A C71 H71B 109.5 . . ?
O70 C71 H71C 109.5 . . ?
H71A C71 H71C 109.5 . . ?
H71B C71 H71C 109.5 . . ?
O30 C31 H31A 109.5 . . ?
O30 C31 H31B 109.5 . . ?
H31A C31 H31B 109.5 . . ?
O30 C31 H31C 109.5 . . ?
H31A C31 H31C 109.5 . . ?
H31B C31 H31C 109.5 . . ?
O55 C56 H56A 109.5 . . ?
O55 C56 H56B 109.5 . . ?
H56A C56 H56B 109.5 . . ?
O55 C56 H56C 109.5 . . ?
H56A C56 H56C 109.5 . . ?
H56B C56 H56C 109.5 . . ?
O75 C76 H76A 109.5 . . ?
O75 C76 H76B 109.5 . . ?
H76A C76 H76B 109.5 . . ?
O75 C76 H76C 109.5 . . ?
H76A C76 H76C 109.5 . . ?
H76B C76 H76C 109.5 . . ?

loop_
_geom_bond_atom_site_label_1
_geom_bond_atom_site_label_2
_geom_bond_distance
_geom_bond_site_symmetry_2
_geom_bond_publ_flag
Dy4 O5 2.243(5) . ?
Dy4 O19 2.246(6) . ?
Dy4 O61 2.289(6) . ?
Dy4 O54 2.309(6) 2_666 ?
Dy4 O30 2.368(6) . ?
Dy4 O18 2.423(6) . ?
Dy4 N15 2.480(7) . ?
Dy4 Dy1 3.6695(6) 2_666 ?
Dy1 O5 2.250(6) . ?
Dy1 O5 2.281(6) 2_666 ?
Dy1 O54 2.339(6) . ?
Dy1 O29 2.365(6) . ?
Dy1 O43 2.406(6) . ?
Dy1 O63 2.424(7) . ?
Dy1 O32 2.451(6) . ?
Dy1 O18 2.530(6) . ?
Dy1 Dy1 3.5766(10) 2_666 ?
Dy1 Dy4 3.6695(6) 2_666 ?
Dy1 Dy2 3.6815(6) 2_666 ?
Dy3 O61 2.276(6) . ?
Dy3 O6 2.343(6) . ?
Dy3 O55 2.366(6) . ?
Dy3 O65 2.402(7) . ?
Dy3 O30 2.425(6) . ?
Dy3 O68 2.479(6) . ?
Dy3 O60 2.491(7) . ?
Dy3 O57 2.554(7) . ?
Dy3 O69 2.555(7) . ?
Dy2 O44 2.249(6) . ?
Dy2 O5 2.265(6) . ?
Dy2 O6 2.314(6) . ?
Dy2 O29 2.324(6) 2_666 ?
Dy2 O43 2.348(6) . ?
Dy2 O30 2.376(6) . ?
Dy2 N40 2.436(7) . ?
Dy2 Dy1 3.6816(6) 2_666 ?
O5 Dy1 2.281(6) 2_666 ?
O6 C7 1.419(11) . ?
O29 C24 1.344(11) . ?
O29 Dy2 2.324(6) 2_666 ?
O30 C31 1.479(13) . ?
O32 H32A 0.84(2) . ?
O32 H32B 0.85(2) . ?
O54 C53 1.361(10) . ?
O54 Dy4 2.309(6) 2_666 ?
O44 C38 1.332(10) . ?
O55 C56 1.437(12) . ?
O55 H55 0.853(10) . ?
O18 C17 1.276(10) . ?
O57 N58 1.265(11) . ?
O61 C62 1.414(11) . ?
O63 C64 1.453(11) . ?
O63 H63 0.853(10) . ?
O65 H65A 0.84(2) . ?
O65 H65B 0.84(2) . ?
O19 C8 1.321(10) . ?
O43 C42 1.323(10) . ?
N16 C17 1.321(11) . ?
N16 N15 1.432(10) . ?
N16 H16 0.8600 . ?
O66 N67 1.207(11) . ?
O69 N67 1.291(11) . ?
N40 C39 1.298(11) . ?
N40 N41 1.410(11) . ?
N41 C42 1.313(12) . ?
N41 H41 0.8600 . ?
O60 N58 1.261(12) . ?
O68 N67 1.273(11) . ?
N15 C14 1.297(12) . ?
O59 N58 1.252(11) . ?
O70 C71 1.393(17) . ?
O70 H70 0.8882 . ?
C24 C23 1.396(12) . ?
C24 C25 1.422(12) . ?
N20 C12 1.352(13) . ?
N20 C22 1.435(12) . ?
N20 C21 1.468(12) . ?
N45 C36 1.381(12) . ?
N45 C46 1.416(13) . ?
N45 C47 1.449(12) . ?
C51 C52 1.383(13) . ?
C51 C50 1.416(13) . ?
C51 H51 0.9300 . ?
O72 C73 1.457(17) . ?
O72 H72 0.8200 . ?
C47 H47A 0.9600 . ?
C47 H47B 0.9600 . ?
C47 H47C 0.9600 . ?
C7 H7A 0.9600 . ?
C7 H7B 0.9600 . ?
C7 H7C 0.9600 . ?
C34 C33 1.372(13) . ?
C34 C35 1.396(13) . ?
C34 H34 0.9300 . ?
C62 H62A 0.9600 . ?
C62 H62B 0.9600 . ?
C62 H62C 0.9600 . ?
C22 H22A 0.9600 . ?
C22 H22B 0.9600 . ?
C22 H22C 0.9600 . ?
C39 C33 1.448(13) . ?
C39 H39 0.9300 . ?
C37 C38 1.387(12) . ?
C37 C36 1.412(12) . ?
C37 H37 0.9300 . ?
C10 C11 1.384(14) . ?
C10 C9 1.396(13) . ?
C10 H10 0.9300 . ?
C53 C52 1.381(12) . ?
C53 C48 1.416(12) . ?
O74 H74A 0.7139 . ?
O74 H74B 0.9685 . ?
C11 C12 1.417(14) . ?
C11 H11 0.9300 . ?
C8 N13 1.386(12) . ?
C8 C9 1.442(12) . ?
C48 C49 1.394(13) . ?
C48 C42 1.492(12) . ?
N13 C12 1.416(12) . ?
N13 H13 0.8600 . ?
C23 C28 1.416(11) . ?
C23 C17 1.487(11) . ?
C64 H64A 0.9600 . ?
C64 H64B 0.9600 . ?
C64 H64C 0.9600 . ?
C25 C26 1.384(13) . ?
C25 H25 0.9300 . ?
C9 C14 1.434(13) . ?
C50 C49 1.367(14) . ?
C50 H50 0.9300 . ?
C49 H49 0.9300 . ?
C21 H21A 0.9600 . ?
C21 H21B 0.9600 . ?
C21 H21C 0.9600 . ?
C28 C27 1.378(13) . ?
C28 H28 0.9300 . ?
C38 C33 1.431(12) . ?
C35 C36 1.416(13) . ?
C35 H35 0.9300 . ?
C14 H14 0.9300 . ?
C52 H52 0.9300 . ?
C27 C26 1.407(13) . ?
C27 H27 0.9300 . ?
C26 H26 0.9300 . ?
C46 H46A 0.9600 . ?
C46 H46B 0.9600 . ?
C46 H46C 0.9600 . ?
C73 H73A 0.9600 . ?
C73 H73B 0.9600 . ?
C73 H73C 0.9600 . ?
O75 C76 1.38(2) . ?
O75 H75 0.8200 . ?
C71 H71A 0.9600 . ?
C71 H71B 0.9600 . ?
C71 H71C 0.9600 . ?
C31 H31A 0.9600 . ?
C31 H31B 0.9600 . ?
C31 H31C 0.9600 . ?
C56 H56A 0.9600 . ?
C56 H56B 0.9600 . ?
C56 H56C 0.9600 . ?
C76 H76A 0.9600 . ?
C76 H76B 0.9600 . ?
C76 H76C 0.9600 . ?

loop_
_geom_torsion_atom_site_label_1
_geom_torsion_atom_site_label_2
_geom_torsion_atom_site_label_3
_geom_torsion_atom_site_label_4
_geom_torsion
_geom_torsion_site_symmetry_1
_geom_torsion_site_symmetry_2
_geom_torsion_site_symmetry_3
_geom_torsion_site_symmetry_4
_geom_torsion_publ_flag
C39 N40 N41 C42 179.2(8) . . . . ?
Dy2 N40 N41 C42 2.0(9) . . . . ?
C17 N16 N15 C14 -174.6(8) . . . . ?
C17 N16 N15 Dy4 -1.9(9) . . . . ?
Dy2 O29 C24 C23 92.3(9) 2_666 . . . ?
Dy1 O29 C24 C23 -53.5(11) . . . . ?
Dy2 O29 C24 C25 -83.6(9) 2_666 . . . ?
Dy1 O29 C24 C25 130.7(7) . . . . ?
Dy3 O68 N67 O66 -179.6(8) . . . . ?
Dy3 O68 N67 O69 0.1(8) . . . . ?
Dy3 O69 N67 O66 179.6(8) . . . . ?
Dy3 O69 N67 O68 -0.1(8) . . . . ?
Dy3 O60 N58 O59 -175.5(8) . . . . ?
Dy3 O60 N58 O57 1.8(9) . . . . ?
Dy3 O57 N58 O59 175.6(8) . . . . ?
Dy3 O57 N58 O60 -1.7(8) . . . . ?
N41 N40 C39 C33 173.9(9) . . . . ?
Dy2 N40 C39 C33 -9.2(14) . . . . ?
Dy4 O54 C53 C52 87.6(9) 2_666 . . . ?
Dy1 O54 C53 C52 -128.3(7) . . . . ?
Dy4 O54 C53 C48 -87.0(8) 2_666 . . . ?
Dy1 O54 C53 C48 57.1(10) . . . . ?
C9 C10 C11 C12 1.7(14) . . . . ?
Dy4 O19 C8 N13 150.3(7) . . . . ?
Dy4 O19 C8 C9 -29.0(13) . . . . ?
O54 C53 C48 C49 176.9(7) . . . . ?
C52 C53 C48 C49 2.1(12) . . . . ?
O54 C53 C48 C42 -2.0(11) . . . . ?
C52 C53 C48 C42 -176.8(8) . . . . ?
O19 C8 N13 C12 -175.8(8) . . . . ?
C9 C8 N13 C12 3.5(13) . . . . ?
O29 C24 C23 C28 -175.8(8) . . . . ?
C25 C24 C23 C28 0.1(13) . . . . ?
O29 C24 C23 C17 -1.1(13) . . . . ?
C25 C24 C23 C17 174.8(8) . . . . ?
Dy4 O18 C17 N16 2.3(11) . . . . ?
Dy1 O18 C17 N16 157.4(6) . . . . ?
Dy4 O18 C17 C23 -177.9(6) . . . . ?
Dy1 O18 C17 C23 -22.8(12) . . . . ?
N15 N16 C17 O18 -0.2(12) . . . . ?
N15 N16 C17 C23 180.0(7) . . . . ?
C24 C23 C17 O18 36.9(12) . . . . ?
C28 C23 C17 O18 -148.4(8) . . . . ?
C24 C23 C17 N16 -143.2(8) . . . . ?
C28 C23 C17 N16 31.5(12) . . . . ?
C22 N20 C12 N13 6.6(13) . . . . ?
C21 N20 C12 N13 -171.5(8) . . . . ?
C22 N20 C12 C11 -172.8(8) . . . . ?
C21 N20 C12 C11 9.1(13) . . . . ?
C8 N13 C12 N20 177.4(8) . . . . ?
C8 N13 C12 C11 -3.3(12) . . . . ?
C10 C11 C12 N20 -180.0(8) . . . . ?
C10 C11 C12 N13 0.6(13) . . . . ?
O29 C24 C25 C26 174.5(8) . . . . ?
C23 C24 C25 C26 -1.5(13) . . . . ?
C11 C10 C9 C14 178.0(9) . . . . ?
C11 C10 C9 C8 -1.5(13) . . . . ?
O19 C8 C9 C10 178.2(8) . . . . ?
N13 C8 C9 C10 -1.1(12) . . . . ?
O19 C8 C9 C14 -1.3(13) . . . . ?
N13 C8 C9 C14 179.4(8) . . . . ?
C52 C51 C50 C49 1.2(13) . . . . ?
C51 C50 C49 C48 -1.4(13) . . . . ?
C53 C48 C49 C50 -0.3(13) . . . . ?
C42 C48 C49 C50 178.6(8) . . . . ?
C24 C23 C28 C27 0.3(14) . . . . ?
C17 C23 C28 C27 -174.4(8) . . . . ?
Dy2 O44 C38 C37 -157.4(7) . . . . ?
Dy2 O44 C38 C33 22.5(14) . . . . ?
C36 C37 C38 O44 -179.2(8) . . . . ?
C36 C37 C38 C33 0.9(14) . . . . ?
C33 C34 C35 C36 -1.2(16) . . . . ?
N16 N15 C14 C9 -179.3(8) . . . . ?
Dy4 N15 C14 C9 9.2(14) . . . . ?
C10 C9 C14 N15 -171.5(9) . . . . ?
C8 C9 C14 N15 8.0(15) . . . . ?
O54 C53 C52 C51 -176.9(8) . . . . ?
C48 C53 C52 C51 -2.2(13) . . . . ?
C50 C51 C52 C53 0.6(13) . . . . ?
C23 C28 C27 C26 0.7(14) . . . . ?
C24 C25 C26 C27 2.4(15) . . . . ?
C28 C27 C26 C25 -2.0(15) . . . . ?
C46 N45 C36 C37 -12.2(16) . . . . ?
C47 N45 C36 C37 -174.3(9) . . . . ?
C46 N45 C36 C35 170.0(10) . . . . ?
C47 N45 C36 C35 8.0(16) . . . . ?
C38 C37 C36 N45 178.8(9) . . . . ?
C38 C37 C36 C35 -3.4(15) . . . . ?
C34 C35 C36 N45 -178.7(10) . . . . ?
C34 C35 C36 C37 3.6(15) . . . . ?
N40 N41 C42 O43 -1.2(12) . . . . ?
N40 N41 C42 C48 174.8(7) . . . . ?
Dy2 O43 C42 N41 -0.2(11) . . . . ?
Dy1 O43 C42 N41 -157.1(6) . . . . ?
Dy2 O43 C42 C48 -176.1(5) . . . . ?
Dy1 O43 C42 C48 27.0(11) . . . . ?
C49 C48 C42 N41 -33.8(11) . . . . ?
C53 C48 C42 N41 145.1(8) . . . . ?
C49 C48 C42 O43 142.3(8) . . . . ?
C53 C48 C42 O43 -38.8(11) . . . . ?
C35 C34 C33 C38 -1.4(15) . . . . ?
C35 C34 C33 C39 176.5(9) . . . . ?
O44 C38 C33 C34 -178.3(8) . . . . ?
C37 C38 C33 C34 1.6(14) . . . . ?
O44 C38 C33 C39 3.9(14) . . . . ?
C37 C38 C33 C39 -176.2(9) . . . . ?
N40 C39 C33 C34 173.7(9) . . . . ?
N40 C39 C33 C38 -8.5(16) . . . . ?
